data_1569116
loop_
_publ_author_name
'Gao, Mingchun'
'Ruiz, Jose M.'
'Jimenez, Emily'
'Lo, Anna'
'Laconsay, Croix J.'
'Fettinger, James C.'
'Tantillo, Dean J.'
'Shaw, Jared T.'

_publ_section_title
;
 Catalytic generation of <i>ortho</i>-quinone dimethides <i>via</i>
 donor/donor rhodium carbenes.
;
_journal_issue 23
_journal_name_full 'Chemical science'
_journal_page_first 6443
_journal_page_last 6448
_journal_paper_doi 10.1039/d3sc00734k
_journal_volume 14
_journal_year 2023
_chemical_formula_moiety 'C24 H27 N O5'
_chemical_formula_sum 'C24 H27 N O5'
_chemical_formula_weight 409.46
_space_group_crystal_system monoclinic
_space_group_IT_number 14
_space_group_name_Hall '-P 2ybc'
_space_group_name_H-M_alt 'P 1 21/c 1'
_atom_sites_solution_hydrogens difmap
_audit_creation_method SHELXL-2017/1
_audit_update_record
;
2021-05-31 deposited with the CCDC.	2023-05-11 downloaded from the CCDC.
;
_cell_angle_alpha 90
_cell_angle_beta 94.0553(18)
_cell_angle_gamma 90
_cell_formula_units_Z 4
_cell_length_a 11.2062(10)
_cell_length_b 11.4773(11)
_cell_length_c 16.2488(15)
_cell_measurement_reflns_used 9262
_cell_measurement_temperature 100(2)
_cell_measurement_theta_max 30.69
_cell_measurement_theta_min 2.17
_cell_volume 2084.6(3)
_computing_cell_refinement 'SAINT (8.38a) (Bruker, 2017)'
_computing_data_collection 'Apex3 (2019.1) (Bruker, 2019)'
_computing_data_reduction 'SAINT (8.38a) (Bruker, 2017)'
_computing_molecular_graphics 'Bruker SHELXTL'
_computing_publication_material 'Bruker SHELXTL'
_computing_structure_refinement 'SHELXL-2017/1 (Sheldrick, 2017)'
_computing_structure_solution 'SHELXT (Sheldrick, 2014)'
_diffrn_ambient_temperature 100(2)
_diffrn_measured_fraction_theta_full 1.000
_diffrn_measured_fraction_theta_max 1.000
_diffrn_measurement_device_type 'Bruker Photon100 CMOS'
_diffrn_measurement_method '\f and \w scans'
_diffrn_radiation_type MoK\a
_diffrn_radiation_wavelength 0.71073
_diffrn_reflns_av_R_equivalents 0.0244
_diffrn_reflns_av_unetI/netI 0.0208
_diffrn_reflns_Laue_measured_fraction_full 1.000
_diffrn_reflns_Laue_measured_fraction_max 1.000
_diffrn_reflns_limit_h_max 14
_diffrn_reflns_limit_h_min -14
_diffrn_reflns_limit_k_max 14
_diffrn_reflns_limit_k_min -14
_diffrn_reflns_limit_l_max 21
_diffrn_reflns_limit_l_min -21
_diffrn_reflns_number 18508
_diffrn_reflns_point_group_measured_fraction_full 1.000
_diffrn_reflns_point_group_measured_fraction_max 1.000
_diffrn_reflns_theta_full 25.242
_diffrn_reflns_theta_max 27.499
_diffrn_reflns_theta_min 2.174
_exptl_absorpt_coefficient_mu 0.091
_exptl_absorpt_correction_T_max 0.9825
_exptl_absorpt_correction_T_min 0.8832
_exptl_absorpt_correction_type multi-scan
_exptl_absorpt_process_details 'SADABS 2016/2 (Sheldrick, 2016)'
_exptl_crystal_colour Colorless
_exptl_crystal_density_diffrn 1.305
_exptl_crystal_description Block
_exptl_crystal_F_000 872
_exptl_crystal_size_max 0.539
_exptl_crystal_size_mid 0.352
_exptl_crystal_size_min 0.200
_refine_diff_density_max 0.353
_refine_diff_density_min -0.290
_refine_diff_density_rms 0.052
_refine_ls_extinction_coef 0.025(2)
_refine_ls_extinction_expression Fc^*^=kFc[1+0.001xFc^2^\l^3^/sin(2\q)]^-1/4^
_refine_ls_extinction_method 'SHELXL-2017/1 (Sheldrick 2017)'
_refine_ls_goodness_of_fit_ref 1.047
_refine_ls_hydrogen_treatment refall
_refine_ls_matrix_type full
_refine_ls_number_parameters 380
_refine_ls_number_reflns 4785
_refine_ls_number_restraints 0
_refine_ls_restrained_S_all 1.047
_refine_ls_R_factor_all 0.0515
_refine_ls_R_factor_gt 0.0462
_refine_ls_shift/su_max 0.000
_refine_ls_shift/su_mean 0.000
_refine_ls_structure_factor_coef Fsqd
_refine_ls_weighting_details 'w=1/[\s^2^(Fo^2^)+(0.0688P)^2^+0.9167P] where P=(Fo^2^+2Fc^2^)/3'
_refine_ls_weighting_scheme calc
_refine_ls_wR_factor_gt 0.1216
_refine_ls_wR_factor_ref 0.1275
_reflns_Friedel_coverage 0.000
_reflns_number_gt 4254
_reflns_number_total 4785
_reflns_threshold_expression 'I > 2\s(I)'
_cod_data_source_file d3sc00734k2.cif
_cod_data_source_block JF3023FMI
_cod_depositor_comments
;
The following automatic conversions were performed:

data item '_exptl_absorpt_correction_type' value 'Multi-scan' was
changed to 'multi-scan' in accordance with the
/home/data/users/saulius/crontab/automatic-downloads/rss-feeds/RSC/lib/dictionaries/cif_core.dic
dictionary named 'cif_core.dic' version 2.4.2 last updated on
2011-04-26.

Automatic conversion script
Id: cif_fix_values 8170 2020-07-09 18:12:32Z antanas 

 Adding full bibliography for 1569107--1569117.cif.
;
_cod_original_sg_symbol_H-M 'P 21/c'
_cod_database_code 1569116
_shelx_shelxl_version_number 2017/1
_shelx_space_group_comment
; 
The symmetry employed for this shelxl refinement is uniquely defined 
by the following loop, which should always be used as a source of 
symmetry information in preference to the above space-group names. 
They are only intended as comments. 
;
_shelx_estimated_absorpt_t_min 0.953
_shelx_estimated_absorpt_t_max 0.982

loop_
_space_group_symop_operation_xyz
'x, y, z'
'-x, y+1/2, -z+1/2'
'-x, -y, -z'
'x, -y-1/2, z-1/2'

loop_
_atom_site_label
_atom_site_type_symbol
_atom_site_fract_x
_atom_site_fract_y
_atom_site_fract_z
_atom_site_U_iso_or_equiv
_atom_site_adp_type
_atom_site_occupancy
_atom_site_site_symmetry_order
_atom_site_calc_flag
_atom_site_refinement_flags_posn
_atom_site_refinement_flags_adp
_atom_site_refinement_flags_occupancy
_atom_site_disorder_assembly
_atom_site_disorder_group
C1 C 0.60697(11) 0.31193(11) 0.32798(8) 0.0211(3) Uani 1 1 d . . . . .
O1 O 0.65206(8) 0.19538(8) 0.33784(6) 0.0256(2) Uani 1 1 d . . . . .
C2 C 0.61932(10) 0.35136(11) 0.23854(8) 0.0204(3) Uani 1 1 d . . . . .
H2 H 0.5860(14) 0.4276(15) 0.2337(10) 0.025(4) Uiso 1 1 d . . . . .
O2 O 0.48495(8) 0.30859(8) 0.34618(6) 0.0256(2) Uani 1 1 d . . . . .
C3 C 0.75205(11) 0.35068(11) 0.22078(8) 0.0204(3) Uani 1 1 d . . . . .
H3 H 0.7816(13) 0.2736(14) 0.2316(9) 0.018(3) Uiso 1 1 d . . . . .
C4 C 0.82323(10) 0.43865(11) 0.27722(8) 0.0205(3) Uani 1 1 d . . . . .
H4 H 0.8109(14) 0.5147(14) 0.2533(9) 0.020(4) Uiso 1 1 d . . . . .
C5 C 0.78258(10) 0.44416(11) 0.36476(8) 0.0204(3) Uani 1 1 d . . . . .
C6 C 0.67683(11) 0.39260(11) 0.38759(8) 0.0213(3) Uani 1 1 d . . . . .
C7 C 0.63869(12) 0.41142(12) 0.46639(9) 0.0271(3) Uani 1 1 d . . . . .
H7 H 0.5647(16) 0.3786(16) 0.4798(11) 0.032(4) Uiso 1 1 d . . . . .
C8 C 0.70562(13) 0.47883(13) 0.52321(9) 0.0298(3) Uani 1 1 d . . . . .
H8 H 0.6753(16) 0.4876(16) 0.5789(12) 0.037(5) Uiso 1 1 d . . . . .
C9 C 0.81301(12) 0.52725(12) 0.50194(9) 0.0276(3) Uani 1 1 d . . . . .
H9 H 0.8586(16) 0.5748(16) 0.5426(11) 0.034(4) Uiso 1 1 d . . . . .
C10 C 0.85028(11) 0.51033(12) 0.42326(8) 0.0244(3) Uani 1 1 d . . . . .
H10 H 0.9224(15) 0.5456(15) 0.4080(10) 0.029(4) Uiso 1 1 d . . . . .
C11 C 0.56693(13) 0.13011(13) 0.38131(10) 0.0326(3) Uani 1 1 d . . . . .
H11A H 0.5824(16) 0.1407(17) 0.4428(12) 0.037(5) Uiso 1 1 d . . . . .
H11B H 0.5699(16) 0.0501(17) 0.3634(11) 0.035(4) Uiso 1 1 d . . . . .
C12 C 0.45042(13) 0.18865(13) 0.35347(10) 0.0314(3) Uani 1 1 d . . . . .
H12A H 0.4177(15) 0.1551(15) 0.3007(11) 0.027(4) Uiso 1 1 d . . . . .
H12B H 0.3905(17) 0.1837(16) 0.3912(12) 0.035(5) Uiso 1 1 d . . . . .
C13 C 0.54913(11) 0.27174(12) 0.17823(8) 0.0242(3) Uani 1 1 d . . . . .
O13 O 0.58571(10) 0.18092(9) 0.15380(7) 0.0364(3) Uani 1 1 d . . . . .
C14 C 0.36673(14) 0.24522(14) 0.09741(11) 0.0353(3) Uani 1 1 d . . . . .
H14A H 0.3343(19) 0.1828(19) 0.1280(13) 0.048(6) Uiso 1 1 d . . . . .
H14B H 0.4188(19) 0.2099(18) 0.0574(13) 0.047(5) Uiso 1 1 d . . . . .
O14 O 0.44125(8) 0.31610(8) 0.15511(6) 0.0277(2) Uani 1 1 d . . . . .
C15 C 0.27213(14) 0.32283(14) 0.05711(10) 0.0332(3) Uani 1 1 d . . . . .
H15A H 0.2195(19) 0.3577(19) 0.1008(13) 0.051(6) Uiso 1 1 d . . . . .
H15B H 0.2210(18) 0.2716(18) 0.0158(13) 0.049(5) Uiso 1 1 d . . . . .
H15C H 0.3113(19) 0.3854(19) 0.0260(13) 0.051(6) Uiso 1 1 d . . . . .
C16 C 0.76430(11) 0.38915(12) 0.13137(8) 0.0243(3) Uani 1 1 d . . . . .
N16 N 0.84310(10) 0.33440(10) 0.08590(7) 0.0249(3) Uani 1 1 d . . . . .
O16 O 0.70470(10) 0.47253(10) 0.10442(7) 0.0379(3) Uani 1 1 d . . . . .
C17 C 0.86305(15) 0.37849(16) 0.00367(9) 0.0349(3) Uani 1 1 d . . . . .
H17A H 0.8294(19) 0.3232(19) -0.0411(13) 0.049(6) Uiso 1 1 d . . . . .
H17B H 0.9516(16) 0.3830(16) -0.0006(11) 0.034(5) Uiso 1 1 d . . . . .
H17C H 0.833(2) 0.457(2) -0.0033(15) 0.066(7) Uiso 1 1 d . . . . .
C18 C 0.91276(14) 0.23173(14) 0.11042(10) 0.0329(3) Uani 1 1 d . . . . .
H18A H 0.992(2) 0.253(2) 0.1367(14) 0.062(7) Uiso 1 1 d . . . . .
H18B H 0.9263(18) 0.1869(17) 0.0596(13) 0.043(5) Uiso 1 1 d . . . . .
H18C H 0.8699(19) 0.1837(18) 0.1455(13) 0.045(5) Uiso 1 1 d . . . . .
C19 C 0.95719(11) 0.41657(11) 0.27698(8) 0.0221(3) Uani 1 1 d . . . . .
C20 C 1.03091(12) 0.49464(13) 0.23956(9) 0.0282(3) Uani 1 1 d . . . . .
H20 H 0.9974(15) 0.5644(15) 0.2140(10) 0.026(4) Uiso 1 1 d . . . . .
C21 C 1.15436(13) 0.47492(14) 0.24025(10) 0.0343(3) Uani 1 1 d . . . . .
H21 H 1.2018(18) 0.5313(18) 0.2148(12) 0.043(5) Uiso 1 1 d . . . . .
C22 C 1.20362(12) 0.37610(15) 0.27677(10) 0.0331(3) Uani 1 1 d . . . . .
H22 H 1.2886(19) 0.3631(18) 0.2776(12) 0.045(5) Uiso 1 1 d . . . . .
C23 C 1.13051(12) 0.29625(14) 0.31368(9) 0.0300(3) Uani 1 1 d . . . . .
H23 H 1.1649(17) 0.2254(17) 0.3413(12) 0.038(5) Uiso 1 1 d . . . . .
C24 C 1.00786(11) 0.31707(12) 0.31412(8) 0.0251(3) Uani 1 1 d . . . . .
H24 H 0.9542(15) 0.2610(15) 0.3421(10) 0.028(4) Uiso 1 1 d . . . . .

loop_
_atom_site_aniso_label
_atom_site_aniso_U_11
_atom_site_aniso_U_22
_atom_site_aniso_U_33
_atom_site_aniso_U_23
_atom_site_aniso_U_13
_atom_site_aniso_U_12
C1 0.0155(5) 0.0221(6) 0.0259(6) -0.0001(5) 0.0020(4) -0.0002(4)
O1 0.0229(5) 0.0213(5) 0.0325(5) 0.0029(4) 0.0022(4) 0.0003(3)
C2 0.0157(5) 0.0211(6) 0.0242(6) -0.0013(5) -0.0003(4) 0.0011(4)
O2 0.0164(4) 0.0271(5) 0.0336(5) 0.0001(4) 0.0044(4) -0.0029(3)
C3 0.0170(5) 0.0218(6) 0.0224(6) -0.0003(5) 0.0009(4) 0.0016(4)
C4 0.0167(5) 0.0208(6) 0.0243(6) 0.0003(5) 0.0024(4) -0.0003(4)
C5 0.0171(5) 0.0208(6) 0.0233(6) 0.0002(5) 0.0018(4) 0.0027(4)
C6 0.0173(5) 0.0220(6) 0.0244(6) 0.0007(5) 0.0004(4) 0.0016(4)
C7 0.0232(6) 0.0310(7) 0.0277(7) -0.0002(5) 0.0049(5) -0.0018(5)
C8 0.0314(7) 0.0349(7) 0.0232(7) -0.0025(5) 0.0030(5) 0.0008(6)
C9 0.0259(6) 0.0294(7) 0.0267(7) -0.0046(5) -0.0037(5) 0.0012(5)
C10 0.0189(6) 0.0256(6) 0.0284(7) -0.0019(5) 0.0003(5) -0.0005(5)
C11 0.0288(7) 0.0287(7) 0.0403(8) 0.0078(6) 0.0016(6) -0.0048(6)
C12 0.0250(7) 0.0295(7) 0.0398(8) 0.0050(6) 0.0023(6) -0.0077(5)
C13 0.0194(6) 0.0268(6) 0.0261(6) -0.0006(5) -0.0001(5) -0.0009(5)
O13 0.0303(5) 0.0336(6) 0.0439(6) -0.0145(5) -0.0075(4) 0.0070(4)
C14 0.0296(7) 0.0302(7) 0.0436(9) -0.0055(6) -0.0138(6) -0.0023(6)
O14 0.0197(4) 0.0270(5) 0.0352(5) -0.0053(4) -0.0061(4) 0.0004(4)
C15 0.0292(7) 0.0385(8) 0.0310(8) -0.0020(6) -0.0045(6) 0.0015(6)
C16 0.0207(6) 0.0275(6) 0.0244(6) -0.0005(5) 0.0006(5) 0.0013(5)
N16 0.0221(5) 0.0288(6) 0.0239(6) -0.0009(4) 0.0027(4) 0.0025(4)
O16 0.0422(6) 0.0426(6) 0.0298(5) 0.0100(5) 0.0082(4) 0.0197(5)
C17 0.0351(8) 0.0435(9) 0.0269(7) 0.0018(6) 0.0077(6) 0.0077(7)
C18 0.0336(7) 0.0333(8) 0.0321(8) -0.0023(6) 0.0044(6) 0.0112(6)
C19 0.0180(5) 0.0248(6) 0.0237(6) -0.0050(5) 0.0025(5) -0.0014(5)
C20 0.0242(6) 0.0272(7) 0.0339(7) -0.0035(6) 0.0081(5) -0.0031(5)
C21 0.0242(7) 0.0377(8) 0.0425(8) -0.0093(7) 0.0131(6) -0.0089(6)
C22 0.0163(6) 0.0478(9) 0.0353(8) -0.0152(7) 0.0029(5) 0.0003(6)
C23 0.0221(6) 0.0383(8) 0.0290(7) -0.0078(6) -0.0024(5) 0.0060(5)
C24 0.0200(6) 0.0298(7) 0.0254(6) -0.0021(5) 0.0009(5) 0.0006(5)

loop_
_atom_type_symbol
_atom_type_description
_atom_type_scat_dispersion_real
_atom_type_scat_dispersion_imag
_atom_type_scat_source
C C 0.0033 0.0016 'International Tables Vol C Tables 4.2.6.8 and 6.1.1.4'
H H 0.0000 0.0000 'International Tables Vol C Tables 4.2.6.8 and 6.1.1.4'
N N 0.0061 0.0033 'International Tables Vol C Tables 4.2.6.8 and 6.1.1.4'
O O 0.0106 0.0060 'International Tables Vol C Tables 4.2.6.8 and 6.1.1.4'

loop_
_geom_angle_atom_site_label_1
_geom_angle_atom_site_label_2
_geom_angle_atom_site_label_3
_geom_angle
_geom_angle_site_symmetry_1
_geom_angle_site_symmetry_3
_geom_angle_publ_flag
O2 C1 O1 106.76(9) . . ?
O2 C1 C6 110.16(10) . . ?
O1 C1 C6 109.63(10) . . ?
O2 C1 C2 110.92(10) . . ?
O1 C1 C2 108.99(10) . . ?
C6 C1 C2 110.31(10) . . ?
C1 O1 C11 107.46(10) . . ?
C13 C2 C3 109.89(10) . . ?
C13 C2 C1 110.84(10) . . ?
C3 C2 C1 109.23(10) . . ?
C13 C2 H2 108.5(10) . . ?
C3 C2 H2 111.6(10) . . ?
C1 C2 H2 106.7(10) . . ?
C1 O2 C12 108.17(10) . . ?
C16 C3 C2 109.23(10) . . ?
C16 C3 C4 107.25(10) . . ?
C2 C3 C4 110.56(10) . . ?
C16 C3 H3 112.8(9) . . ?
C2 C3 H3 107.3(9) . . ?
C4 C3 H3 109.7(9) . . ?
C19 C4 C5 111.65(10) . . ?
C19 C4 C3 110.91(10) . . ?
C5 C4 C3 113.85(10) . . ?
C19 C4 H4 105.3(9) . . ?
C5 C4 H4 107.2(9) . . ?
C3 C4 H4 107.4(9) . . ?
C10 C5 C6 118.62(12) . . ?
C10 C5 C4 118.24(11) . . ?
C6 C5 C4 123.00(11) . . ?
C7 C6 C5 119.91(12) . . ?
C7 C6 C1 120.18(11) . . ?
C5 C6 C1 119.85(11) . . ?
C8 C7 C6 120.79(12) . . ?
C8 C7 H7 120.7(11) . . ?
C6 C7 H7 118.5(11) . . ?
C7 C8 C9 119.68(13) . . ?
C7 C8 H8 117.4(11) . . ?
C9 C8 H8 122.9(11) . . ?
C10 C9 C8 119.70(13) . . ?
C10 C9 H9 121.8(10) . . ?
C8 C9 H9 118.5(10) . . ?
C9 C10 C5 121.25(12) . . ?
C9 C10 H10 119.8(10) . . ?
C5 C10 H10 119.0(10) . . ?
O1 C11 C12 102.18(11) . . ?
O1 C11 H11A 110.5(11) . . ?
C12 C11 H11A 109.1(11) . . ?
O1 C11 H11B 108.0(11) . . ?
C12 C11 H11B 112.4(11) . . ?
H11A C11 H11B 114.0(15) . . ?
O2 C12 C11 102.64(11) . . ?
O2 C12 H12A 112.8(10) . . ?
C11 C12 H12A 110.3(10) . . ?
O2 C12 H12B 108.6(11) . . ?
C11 C12 H12B 114.8(11) . . ?
H12A C12 H12B 107.7(15) . . ?
O13 C13 O14 124.09(12) . . ?
O13 C13 C2 124.32(12) . . ?
O14 C13 C2 111.59(11) . . ?
O14 C14 C15 107.72(12) . . ?
O14 C14 H14A 107.7(13) . . ?
C15 C14 H14A 112.8(13) . . ?
O14 C14 H14B 108.3(12) . . ?
C15 C14 H14B 112.8(12) . . ?
H14A C14 H14B 107.3(18) . . ?
C13 O14 C14 115.61(11) . . ?
C14 C15 H15A 110.5(12) . . ?
C14 C15 H15B 106.7(12) . . ?
H15A C15 H15B 110.4(16) . . ?
C14 C15 H15C 109.1(12) . . ?
H15A C15 H15C 111.2(17) . . ?
H15B C15 H15C 108.9(17) . . ?
O16 C16 N16 121.91(12) . . ?
O16 C16 C3 118.59(11) . . ?
N16 C16 C3 119.44(11) . . ?
C16 N16 C18 126.04(12) . . ?
C16 N16 C17 119.28(12) . . ?
C18 N16 C17 114.68(11) . . ?
N16 C17 H17A 111.4(12) . . ?
N16 C17 H17B 107.4(10) . . ?
H17A C17 H17B 107.6(16) . . ?
N16 C17 H17C 110.9(15) . . ?
H17A C17 H17C 113.1(19) . . ?
H17B C17 H17C 106.2(18) . . ?
N16 C18 H18A 111.5(14) . . ?
N16 C18 H18B 107.6(11) . . ?
H18A C18 H18B 107.5(17) . . ?
N16 C18 H18C 110.6(12) . . ?
H18A C18 H18C 111.3(19) . . ?
H18B C18 H18C 108.2(17) . . ?
C20 C19 C24 118.81(12) . . ?
C20 C19 C4 120.74(12) . . ?
C24 C19 C4 120.45(11) . . ?
C19 C20 C21 120.67(14) . . ?
C19 C20 H20 119.9(10) . . ?
C21 C20 H20 119.4(10) . . ?
C22 C21 C20 120.13(14) . . ?
C22 C21 H21 121.9(12) . . ?
C20 C21 H21 118.0(12) . . ?
C21 C22 C23 119.82(13) . . ?
C21 C22 H22 119.9(12) . . ?
C23 C22 H22 120.2(12) . . ?
C22 C23 C24 119.93(14) . . ?
C22 C23 H23 120.8(11) . . ?
C24 C23 H23 119.3(11) . . ?
C19 C24 C23 120.62(13) . . ?
C19 C24 H24 118.6(9) . . ?
C23 C24 H24 120.7(10) . . ?

loop_
_geom_bond_atom_site_label_1
_geom_bond_atom_site_label_2
_geom_bond_distance
_geom_bond_site_symmetry_2
_geom_bond_publ_flag
C1 O2 1.4199(14) . ?
C1 O1 1.4349(15) . ?
C1 C6 1.5170(17) . ?
C1 C2 1.5377(18) . ?
O1 C11 1.4372(17) . ?
C2 C13 1.5182(17) . ?
C2 C3 1.5350(16) . ?
C2 H2 0.952(17) . ?
O2 C12 1.4371(17) . ?
C3 C16 1.5339(18) . ?
C3 C4 1.5471(17) . ?
C3 H3 0.956(16) . ?
C4 C19 1.5227(16) . ?
C4 C5 1.5252(17) . ?
C4 H4 0.962(16) . ?
C5 C10 1.3979(18) . ?
C5 C6 1.3979(17) . ?
C6 C7 1.3951(19) . ?
C7 C8 1.384(2) . ?
C7 H7 0.950(18) . ?
C8 C9 1.391(2) . ?
C8 H8 0.994(19) . ?
C9 C10 1.386(2) . ?
C9 H9 0.974(19) . ?
C10 H10 0.952(17) . ?
C11 C12 1.509(2) . ?
C11 H11A 1.010(19) . ?
C11 H11B 0.965(19) . ?
C12 H12A 0.986(17) . ?
C12 H12B 0.943(19) . ?
C13 O13 1.1980(17) . ?
C13 O14 1.3408(15) . ?
C14 O14 1.4586(17) . ?
C14 C15 1.499(2) . ?
C14 H14A 0.96(2) . ?
C14 H14B 0.99(2) . ?
C15 H15A 1.04(2) . ?
C15 H15B 1.03(2) . ?
C15 H15C 1.00(2) . ?
C16 O16 1.2298(17) . ?
C16 N16 1.3464(17) . ?
N16 C18 1.4535(18) . ?
N16 C17 1.4607(18) . ?
C17 H17A 1.02(2) . ?
C17 H17B 1.001(18) . ?
C17 H17C 0.96(3) . ?
C18 H18A 0.99(2) . ?
C18 H18B 0.99(2) . ?
C18 H18C 0.95(2) . ?
C19 C20 1.3878(19) . ?
C19 C24 1.3937(19) . ?
C20 C21 1.4011(19) . ?
C20 H20 0.966(17) . ?
C21 C22 1.377(2) . ?
C21 H21 0.95(2) . ?
C22 C23 1.393(2) . ?
C22 H22 0.96(2) . ?
C23 C24 1.3955(18) . ?
C23 H23 0.99(2) . ?
C24 H24 1.010(17) . ?

loop_
_geom_torsion_atom_site_label_1
_geom_torsion_atom_site_label_2
_geom_torsion_atom_site_label_3
_geom_torsion_atom_site_label_4
_geom_torsion
_geom_torsion_site_symmetry_1
_geom_torsion_site_symmetry_2
_geom_torsion_site_symmetry_3
_geom_torsion_site_symmetry_4
_geom_torsion_publ_flag
O2 C1 O1 C11 -14.21(14) . . . . ?
C6 C1 O1 C11 105.10(12) . . . . ?
C2 C1 O1 C11 -134.08(11) . . . . ?
O2 C1 C2 C13 -57.31(13) . . . . ?
O1 C1 C2 C13 59.95(12) . . . . ?
C6 C1 C2 C13 -179.64(10) . . . . ?
O2 C1 C2 C3 -178.53(10) . . . . ?
O1 C1 C2 C3 -61.27(12) . . . . ?
C6 C1 C2 C3 59.13(13) . . . . ?
O1 C1 O2 C12 -9.46(14) . . . . ?
C6 C1 O2 C12 -128.43(11) . . . . ?
C2 C1 O2 C12 109.15(12) . . . . ?
C13 C2 C3 C16 57.79(13) . . . . ?
C1 C2 C3 C16 179.59(10) . . . . ?
C13 C2 C3 C4 175.59(10) . . . . ?
C1 C2 C3 C4 -62.61(13) . . . . ?
C16 C3 C4 C19 -76.07(12) . . . . ?
C2 C3 C4 C19 164.93(10) . . . . ?
C16 C3 C4 C5 157.01(10) . . . . ?
C2 C3 C4 C5 38.01(14) . . . . ?
C19 C4 C5 C10 45.88(15) . . . . ?
C3 C4 C5 C10 172.41(11) . . . . ?
C19 C4 C5 C6 -138.49(12) . . . . ?
C3 C4 C5 C6 -11.95(16) . . . . ?
C10 C5 C6 C7 2.40(18) . . . . ?
C4 C5 C6 C7 -173.21(12) . . . . ?
C10 C5 C6 C1 -174.78(11) . . . . ?
C4 C5 C6 C1 9.60(18) . . . . ?
O2 C1 C6 C7 27.11(16) . . . . ?
O1 C1 C6 C7 -90.09(14) . . . . ?
C2 C1 C6 C7 149.89(12) . . . . ?
O2 C1 C6 C5 -155.71(11) . . . . ?
O1 C1 C6 C5 87.09(14) . . . . ?
C2 C1 C6 C5 -32.93(15) . . . . ?
C5 C6 C7 C8 -1.3(2) . . . . ?
C1 C6 C7 C8 175.85(13) . . . . ?
C6 C7 C8 C9 -0.8(2) . . . . ?
C7 C8 C9 C10 1.9(2) . . . . ?
C8 C9 C10 C5 -0.7(2) . . . . ?
C6 C5 C10 C9 -1.39(19) . . . . ?
C4 C5 C10 C9 174.44(12) . . . . ?
C1 O1 C11 C12 30.65(14) . . . . ?
C1 O2 C12 C11 27.88(15) . . . . ?
O1 C11 C12 O2 -35.35(15) . . . . ?
C3 C2 C13 O13 37.35(18) . . . . ?
C1 C2 C13 O13 -83.48(16) . . . . ?
C3 C2 C13 O14 -142.17(11) . . . . ?
C1 C2 C13 O14 97.00(12) . . . . ?
O13 C13 O14 C14 0.8(2) . . . . ?
C2 C13 O14 C14 -179.65(12) . . . . ?
C15 C14 O14 C13 -160.98(13) . . . . ?
C2 C3 C16 O16 43.26(16) . . . . ?
C4 C3 C16 O16 -76.59(15) . . . . ?
C2 C3 C16 N16 -139.52(12) . . . . ?
C4 C3 C16 N16 100.63(13) . . . . ?
O16 C16 N16 C18 -176.50(14) . . . . ?
C3 C16 N16 C18 6.4(2) . . . . ?
O16 C16 N16 C17 3.1(2) . . . . ?
C3 C16 N16 C17 -174.04(12) . . . . ?
C5 C4 C19 C20 -121.68(13) . . . . ?
C3 C4 C19 C20 110.19(14) . . . . ?
C5 C4 C19 C24 58.60(15) . . . . ?
C3 C4 C19 C24 -69.52(15) . . . . ?
C24 C19 C20 C21 -1.1(2) . . . . ?
C4 C19 C20 C21 179.22(13) . . . . ?
C19 C20 C21 C22 1.4(2) . . . . ?
C20 C21 C22 C23 -0.6(2) . . . . ?
C21 C22 C23 C24 -0.5(2) . . . . ?
C20 C19 C24 C23 0.0(2) . . . . ?
C4 C19 C24 C23 179.69(12) . . . . ?
C22 C23 C24 C19 0.8(2) . . . . ?
